data_2015798
loop_
_publ_author_name
'Cunico, Wilson'
'Capri, Liliane R.'
'Gomez, C. R. B.'
'Wardell, Solange M. S. V.'
'Low, John N.'
'Glidewell, Christopher'

_publ_section_title
;
 Five symmetrically substituted 2-aryl-3-benzyl-1,3-thiazolidin-4-ones:
 supramolecular structures in zero, one and two dimensions
;
_journal_coeditor_code GG3061
_journal_issue 2
_journal_name_full 'Acta Crystallographica Section C'
_journal_page_first o102
_journal_page_last o107
_journal_paper_doi 10.1107/S0108270106055272
_journal_volume 63
_journal_year 2007
_chemical_formula_iupac 'C16 H13 N3 O5 S'
_chemical_formula_moiety 'C16 H13 N3 O5 S'
_chemical_formula_sum 'C16 H13 N3 O5 S'
_chemical_formula_weight 359.35
_chemical_name_systematic
;
3-(4-nitrobenzyl)-2-(4-nitrophenyl)-1,3-thiazolidin-4-one
;
_space_group_IT_number 14
_symmetry_cell_setting monoclinic
_symmetry_space_group_name_Hall '-P 2ybc'
_symmetry_space_group_name_H-M 'P 1 21/c 1'
_atom_sites_solution_hydrogens geom
_atom_sites_solution_primary direct
_atom_sites_solution_secondary difmap
_cell_angle_alpha 90.00
_cell_angle_beta 93.908(3)
_cell_angle_gamma 90.00
_cell_formula_units_Z 4
_cell_length_a 14.2230(7)
_cell_length_b 7.9862(4)
_cell_length_c 14.1156(7)
_cell_measurement_reflns_used 3641
_cell_measurement_temperature 120(2)
_cell_measurement_theta_max 27.49
_cell_measurement_theta_min 2.93
_cell_volume 1599.63(14)
_computing_cell_refinement 'DENZO (Otwinowski & Minor, 1997) and COLLECT'
_computing_data_collection 'COLLECT (Hooft, 1999)'
_computing_data_reduction 'DENZO and COLLECT'
_computing_molecular_graphics 'PLATON (Spek, 2003)'
_computing_publication_material 'SHELXL97 and PRPKAPPA (Ferguson, 1999)'
_computing_structure_refinement 'OSCAIL and SHELXL97 (Sheldrick, 1997)'
_computing_structure_solution 'OSCAIL (McArdle, 2003) and SHELXS97 (Sheldrick, 1997)'
_diffrn_ambient_temperature 120(2)
_diffrn_detector_area_resol_mean 9.091
_diffrn_measured_fraction_theta_full 0.992
_diffrn_measured_fraction_theta_max 0.992
_diffrn_measurement_device_type 'Bruker--Nonius KappaCCD'
_diffrn_measurement_method '\f and \w scans'
_diffrn_radiation_monochromator graphite
_diffrn_radiation_source 'Bruker-Nonius FR591 rotating anode'
_diffrn_radiation_type 'Mo K\a'
_diffrn_radiation_wavelength 0.71073
_diffrn_reflns_av_R_equivalents 0.0
_diffrn_reflns_av_sigmaI/netI 0.0588
_diffrn_reflns_limit_h_max 18
_diffrn_reflns_limit_h_min -18
_diffrn_reflns_limit_k_max 10
_diffrn_reflns_limit_k_min -10
_diffrn_reflns_limit_l_max 18
_diffrn_reflns_limit_l_min -16
_diffrn_reflns_number 3641
_diffrn_reflns_theta_full 27.49
_diffrn_reflns_theta_max 27.49
_diffrn_reflns_theta_min 2.93
_diffrn_standards_decay_% 0
_exptl_absorpt_coefficient_mu 0.236
_exptl_absorpt_correction_T_max 0.995
_exptl_absorpt_correction_T_min 0.966
_exptl_absorpt_correction_type multi-scan
_exptl_absorpt_process_details '(SADABS; Sheldrick, 2003)'
_exptl_crystal_colour colourless
_exptl_crystal_density_diffrn 1.492
_exptl_crystal_density_method 'not measured'
_exptl_crystal_description plate
_exptl_crystal_F_000 744
_exptl_crystal_size_max 0.18
_exptl_crystal_size_mid 0.16
_exptl_crystal_size_min 0.02
_refine_diff_density_max 1.007
_refine_diff_density_min -0.675
_refine_ls_extinction_method none
_refine_ls_goodness_of_fit_ref 1.102
_refine_ls_hydrogen_treatment constr
_refine_ls_matrix_type full
_refine_ls_number_parameters 227
_refine_ls_number_reflns 3641
_refine_ls_number_restraints 0
_refine_ls_restrained_S_all 1.102
_refine_ls_R_factor_all 0.1528
_refine_ls_R_factor_gt 0.1215
_refine_ls_shift/su_max 0.000
_refine_ls_shift/su_mean 0.000
_refine_ls_structure_factor_coef Fsqd
_refine_ls_weighting_details 'w=1/[\s^2^(Fo^2^)+(0.35P)^2^] where P=(Fo^2^+2Fc^2^)/3'
_refine_ls_weighting_scheme calc
_refine_ls_wR_factor_gt 0.4013
_refine_ls_wR_factor_ref 0.4375
_reflns_number_gt 2630
_reflns_number_total 3641
_reflns_threshold_expression I>2\s(I)
_cod_data_source_file gg3061.cif
_cod_data_source_block II
_cod_original_sg_symbol_H-M 'P 21/c'
_cod_database_code 2015798
_cod_database_fobs_code 2015798

loop_
_symmetry_equiv_pos_as_xyz
'x, y, z'
'-x, y+1/2, -z+1/2'
'-x, -y, -z'
'x, -y+1/2, z+1/2'

loop_
_atom_site_type_symbol
_atom_site_label
_atom_site_fract_x
_atom_site_fract_y
_atom_site_fract_z
_atom_site_U_iso_or_equiv
_atom_site_adp_type
_atom_site_calc_flag
_atom_site_refinement_flags
_atom_site_occupancy
S S1 0.57935(12) 0.3020(2) 0.25750(11) 0.0345(6) Uani d . 1
C C2 0.6704(4) 0.3409(7) 0.3549(4) 0.0233(13) Uani d . 1
C C21 0.7232(4) 0.5020(7) 0.3406(4) 0.0212(12) Uani d . 1
C C22 0.6771(4) 0.6565(7) 0.3434(4) 0.0219(12) Uani d . 1
C C23 0.7243(4) 0.8034(7) 0.3264(5) 0.0242(13) Uani d . 1
C C24 0.8186(4) 0.7926(7) 0.3067(4) 0.0204(12) Uani d . 1
N N24 0.8683(4) 0.9486(7) 0.2865(4) 0.0340(13) Uani d . 1
O O241 0.8229(4) 1.0779(6) 0.2771(5) 0.0524(16) Uani d . 1
O O242 0.9539(3) 0.9423(6) 0.2771(4) 0.0431(13) Uani d . 1
C C25 0.8662(4) 0.6424(8) 0.3060(4) 0.0259(13) Uani d . 1
C C26 0.8183(4) 0.4970(7) 0.3224(5) 0.0254(13) Uani d . 1
N N3 0.6199(3) 0.3373(6) 0.4400(3) 0.0203(11) Uani d . 1
C C37 0.6741(4) 0.3395(7) 0.5314(4) 0.0223(12) Uani d . 1
C C31 0.7322(4) 0.1820(7) 0.5459(4) 0.0230(12) Uani d . 1
C C32 0.8298(5) 0.1898(7) 0.5522(5) 0.0296(14) Uani d . 1
C C33 0.8832(5) 0.0423(8) 0.5595(5) 0.0327(15) Uani d . 1
C C34 0.8356(4) -0.1088(7) 0.5629(4) 0.0252(13) Uani d . 1
N N34 0.8920(4) -0.2628(7) 0.5687(4) 0.0304(12) Uani d . 1
O O341 0.9763(4) -0.2540(7) 0.5611(5) 0.0565(18) Uani d . 1
O O342 0.8506(3) -0.3948(5) 0.5820(4) 0.0381(12) Uani d . 1
C C35 0.7390(4) -0.1190(8) 0.5590(4) 0.0264(13) Uani d . 1
C C36 0.6870(4) 0.0272(7) 0.5501(4) 0.0240(12) Uani d . 1
C C4 0.5253(4) 0.3139(7) 0.4354(4) 0.0234(12) Uani d . 1
O O4 0.4780(3) 0.2999(6) 0.5036(3) 0.0321(11) Uani d . 1
C C5 0.4834(5) 0.3084(9) 0.3345(5) 0.0332(16) Uani d . 1
H H2 0.7164 0.2460 0.3572 0.028 Uiso calc R 1
H H22 0.6126 0.6604 0.3570 0.026 Uiso calc R 1
H H23 0.6933 0.9086 0.3282 0.029 Uiso calc R 1
H H25 0.9312 0.6394 0.2944 0.031 Uiso calc R 1
H H26 0.8501 0.3925 0.3215 0.030 Uiso calc R 1
H H37A 0.6306 0.3496 0.5830 0.027 Uiso calc R 1
H H37B 0.7163 0.4382 0.5346 0.027 Uiso calc R 1
H H32 0.8605 0.2953 0.5517 0.036 Uiso calc R 1
H H33 0.9501 0.0459 0.5620 0.039 Uiso calc R 1
H H35 0.7084 -0.2244 0.5624 0.032 Uiso calc R 1
H H36 0.6201 0.0223 0.5468 0.029 Uiso calc R 1
H H51 0.4441 0.4089 0.3207 0.040 Uiso calc R 1
H H52 0.4432 0.2079 0.3246 0.040 Uiso calc R 1

loop_
_atom_site_aniso_label
_atom_site_aniso_U_11
_atom_site_aniso_U_22
_atom_site_aniso_U_33
_atom_site_aniso_U_12
_atom_site_aniso_U_13
_atom_site_aniso_U_23
S1 0.0372(10) 0.0455(11) 0.0212(8) -0.0160(7) 0.0063(7) -0.0078(7)
C2 0.028(3) 0.022(3) 0.022(3) -0.002(2) 0.012(2) -0.004(2)
C21 0.020(3) 0.022(3) 0.022(3) 0.000(2) 0.007(2) -0.002(2)
C22 0.018(3) 0.026(3) 0.022(3) 0.002(2) 0.005(2) 0.002(2)
C23 0.021(3) 0.025(3) 0.028(3) 0.001(2) 0.007(2) 0.001(2)
C24 0.018(3) 0.023(3) 0.020(3) -0.005(2) 0.003(2) -0.004(2)
N24 0.036(3) 0.028(3) 0.040(3) -0.009(2) 0.015(2) -0.008(2)
O241 0.058(3) 0.018(2) 0.086(4) -0.003(2) 0.043(3) -0.009(3)
O242 0.026(2) 0.048(3) 0.056(3) -0.014(2) 0.004(2) 0.002(3)
C25 0.018(3) 0.030(3) 0.029(3) -0.002(2) 0.003(2) -0.003(2)
C26 0.020(3) 0.023(3) 0.033(3) 0.008(2) 0.007(2) 0.003(2)
N3 0.020(2) 0.023(2) 0.019(2) 0.0007(19) 0.0047(19) 0.0021(19)
C37 0.023(3) 0.021(3) 0.023(3) -0.001(2) 0.006(2) -0.002(2)
C31 0.025(3) 0.023(3) 0.021(3) -0.001(2) -0.001(2) -0.001(2)
C32 0.030(3) 0.022(3) 0.036(3) -0.007(2) -0.001(3) 0.003(3)
C33 0.027(3) 0.029(3) 0.042(4) -0.005(3) -0.002(3) 0.005(3)
C34 0.028(3) 0.022(3) 0.025(3) 0.000(2) -0.001(2) 0.000(2)
N34 0.029(3) 0.027(3) 0.035(3) 0.001(2) -0.001(2) 0.001(2)
O341 0.030(3) 0.038(3) 0.103(5) 0.007(2) 0.017(3) 0.015(3)
O342 0.036(3) 0.022(2) 0.055(3) -0.005(2) -0.006(2) 0.001(2)
C35 0.029(3) 0.026(3) 0.024(3) -0.006(2) -0.001(2) 0.000(2)
C36 0.024(3) 0.025(3) 0.023(3) -0.005(2) 0.004(2) 0.002(2)
C4 0.022(3) 0.023(3) 0.026(3) 0.000(2) 0.004(2) 0.000(2)
O4 0.029(2) 0.041(3) 0.028(2) -0.0060(19) 0.0137(19) 0.0000(19)
C5 0.022(3) 0.043(4) 0.034(4) 0.006(3) -0.001(3) -0.005(3)

loop_
_atom_type_symbol
_atom_type_description
_atom_type_scat_dispersion_real
_atom_type_scat_dispersion_imag
_atom_type_scat_source
C C 0.0033 0.0016 'International Tables Vol C Tables 4.2.6.8 and 6.1.1.4'
H H 0.0000 0.0000 'International Tables Vol C Tables 4.2.6.8 and 6.1.1.4'
N N 0.0061 0.0033 'International Tables Vol C Tables 4.2.6.8 and 6.1.1.4'
O O 0.0106 0.0060 'International Tables Vol C Tables 4.2.6.8 and 6.1.1.4'
S S 0.1246 0.1234 'International Tables Vol C Tables 4.2.6.8 and 6.1.1.4'

loop_
_geom_angle_atom_site_label_1
_geom_angle_atom_site_label_2
_geom_angle_atom_site_label_3
_geom_angle
_geom_angle_publ_flag
C5 S1 C2 93.9(3) no
N3 C2 C21 114.1(5) no
N3 C2 S1 104.7(4) no
C21 C2 S1 111.9(4) no
N3 C2 H2 108.7 no
C21 C2 H2 108.7 no
S1 C2 H2 108.7 no
C26 C21 C22 119.5(5) no
C26 C21 C2 119.9(5) no
C22 C21 C2 120.6(5) no
C23 C22 C21 120.6(5) no
C23 C22 H22 119.7 no
C21 C22 H22 119.7 no
C22 C23 C24 118.0(5) no
C22 C23 H23 121.0 no
C24 C23 H23 121.0 no
C25 C24 C23 122.4(5) no
C25 C24 N24 119.5(5) no
C23 C24 N24 118.0(5) no
O241 N24 O242 122.8(5) no
O241 N24 C24 118.7(5) no
O242 N24 C24 118.5(5) no
C26 C25 C24 118.9(5) no
C26 C25 H25 120.5 no
C24 C25 H25 120.5 no
C25 C26 C21 120.4(5) no
C25 C26 H26 119.8 no
C21 C26 H26 119.8 no
C4 N3 C2 120.8(5) no
C4 N3 C37 120.5(5) no
C2 N3 C37 118.3(5) no
N3 C37 C31 111.2(5) no
N3 C37 H37A 109.4 no
C31 C37 H37A 109.4 no
N3 C37 H37B 109.4 no
C31 C37 H37B 109.4 no
H37A C37 H37B 108.0 no
C32 C31 C36 119.9(5) no
C32 C31 C37 120.5(5) no
C36 C31 C37 119.5(5) no
C31 C32 C33 120.2(5) no
C31 C32 H32 119.9 no
C33 C32 H32 119.9 no
C34 C33 C32 118.1(5) no
C34 C33 H33 121.0 no
C32 C33 H33 121.0 no
C35 C34 C33 122.6(6) no
C35 C34 N34 119.6(5) no
C33 C34 N34 117.8(5) no
O341 N34 O342 123.4(6) no
O341 N34 C34 119.1(5) no
O342 N34 C34 117.5(5) no
C34 C35 C36 118.7(5) no
C34 C35 H35 120.6 no
C36 C35 H35 120.6 no
C35 C36 C31 120.4(5) no
C35 C36 H36 119.8 no
C31 C36 H36 119.8 no
O4 C4 N3 125.2(6) no
O4 C4 C5 122.7(6) no
N3 C4 C5 112.1(5) no
C4 C5 S1 107.7(4) no
C4 C5 H51 110.2 no
S1 C5 H51 110.2 no
C4 C5 H52 110.2 no
S1 C5 H52 110.2 no
H51 C5 H52 108.5 no

loop_
_geom_bond_atom_site_label_1
_geom_bond_atom_site_label_2
_geom_bond_distance
_geom_bond_publ_flag
S1 C5 1.803(7) no
S1 C2 1.849(6) no
C2 N3 1.442(7) no
C2 C21 1.510(8) no
C2 H2 1.00 no
C21 C26 1.394(7) no
C21 C22 1.400(8) no
C22 C23 1.380(8) no
C22 H22 0.95 no
C23 C24 1.391(8) no
C23 H23 0.95 no
C24 C25 1.378(8) no
C24 N24 1.470(7) no
N24 O241 1.220(7) no
N24 O242 1.235(7) no
C25 C26 1.374(8) no
C25 H25 0.95 no
C26 H26 0.95 no
N3 C4 1.356(7) no
N3 C37 1.457(7) no
C37 C31 1.511(8) no
C37 H37A 0.99 no
C37 H37B 0.99 no
C31 C32 1.386(9) no
C31 C36 1.397(8) no
C32 C33 1.401(9) no
C32 H32 0.95 no
C33 C34 1.386(8) no
C33 H33 0.95 no
C34 C35 1.375(8) no
C34 N34 1.467(8) no
N34 O341 1.214(7) no
N34 O342 1.228(7) no
C35 C36 1.383(9) no
C35 H35 0.95 no
C36 H36 0.95 no
C4 O4 1.216(8) no
C4 C5 1.507(9) no
C5 H51 0.99 no
C5 H52 0.99 no

loop_
_geom_hbond_atom_site_label_D
_geom_hbond_atom_site_label_H
_geom_hbond_atom_site_label_A
_geom_hbond_site_symmetry_A
_geom_hbond_distance_DH
_geom_hbond_distance_HA
_geom_hbond_distance_DA
_geom_hbond_angle_DHA
_geom_hbond_publ_flag
C2 H2 O241 1_545 1.00 2.37 3.263(8) 148 y
C22 H22 O4 3_666 0.95 2.45 3.210(7) 137 y
C32 H32 O342 1_565 0.95 2.52 3.355(7) 147 y
C37 H37B O342 1_565 0.99 2.39 3.327(7) 158 y

loop_
_geom_torsion_atom_site_label_1
_geom_torsion_atom_site_label_2
_geom_torsion_atom_site_label_3
_geom_torsion_atom_site_label_4
_geom_torsion
_geom_torsion_publ_flag
C5 S1 C2 N3 6.1(4) no
C5 S1 C2 C21 -118.0(4) no
N3 C2 C21 C26 128.6(6) no
S1 C2 C21 C26 -112.8(5) no
N3 C2 C21 C22 -52.8(7) no
S1 C2 C21 C22 65.8(6) no
C26 C21 C22 C23 1.3(9) no
C2 C21 C22 C23 -177.3(5) no
C21 C22 C23 C24 0.0(9) no
C22 C23 C24 C25 -1.8(9) no
C22 C23 C24 N24 178.6(5) no
C25 C24 N24 O241 172.1(6) no
C23 C24 N24 O241 -8.3(9) no
C25 C24 N24 O242 -5.9(8) no
C23 C24 N24 O242 173.7(6) no
C23 C24 C25 C26 2.2(9) no
N24 C24 C25 C26 -178.2(5) no
C24 C25 C26 C21 -0.8(9) no
C22 C21 C26 C25 -1.0(9) no
C2 C21 C26 C25 177.7(6) no
C21 C2 N3 C4 120.9(6) no
S1 C2 N3 C4 -1.7(6) no
C21 C2 N3 C37 -66.3(7) no
S1 C2 N3 C37 171.1(4) no
C4 N3 C37 C31 107.4(6) no
C2 N3 C37 C31 -65.4(6) no
N3 C37 C31 C32 115.1(6) no
N3 C37 C31 C36 -63.0(7) no
C36 C31 C32 C33 2.2(9) no
C37 C31 C32 C33 -175.9(6) no
C31 C32 C33 C34 -1.8(9) no
C32 C33 C34 C35 0.3(9) no
C32 C33 C34 N34 178.9(6) no
C35 C34 N34 O341 171.6(6) no
C33 C34 N34 O341 -7.1(9) no
C35 C34 N34 O342 -9.0(8) no
C33 C34 N34 O342 172.3(6) no
C33 C34 C35 C36 0.9(9) no
N34 C34 C35 C36 -177.7(5) no
C34 C35 C36 C31 -0.5(9) no
C32 C31 C36 C35 -1.1(9) no
C37 C31 C36 C35 177.1(5) no
C2 N3 C4 O4 175.7(6) no
C37 N3 C4 O4 3.0(9) no
C2 N3 C4 C5 -4.9(7) no
C37 N3 C4 C5 -177.5(5) no
O4 C4 C5 S1 -171.5(5) no
N3 C4 C5 S1 9.1(6) no
C2 S1 C5 C4 -8.6(5) no

loop_
_cod_related_entry_id
_cod_related_entry_database
_cod_related_entry_code
1 ChemSpider 21133288
